data_2107479
loop_
_publ_author_name
'P\'erez-Cruz, Mar\'ia Ana'
'Elizalde-Gonz\'alez, Mar\'ia de la Paz'
'Escudero, Roberto'
'Bern\`es, Sylvain'
'Silva-Gonz\'alez, Rutilo'
'Reyes-Ortega, Yasmi'

_publ_section_title
;
 At last! The single-crystal X-ray structure of a naturally occurring
 sample of the ilmenite-type oxide FeCrO~3~
;
_journal_coeditor_code BP5080
_journal_issue 5
_journal_name_full 'Acta Crystallographica Section B'
_journal_page_first 555
_journal_page_last 561
_journal_paper_doi 10.1107/S2052520615015838
_journal_volume 71
_journal_year 2015
_chemical_formula_moiety 'Cr Fe O3'
_chemical_formula_sum 'Cr Fe O3'
_chemical_formula_weight 155.85
_space_group_crystal_system trigonal
_space_group_IT_number 148
_space_group_name_Hall '-R 3'
_space_group_name_H-M_alt 'R -3 :H'
_symmetry_space_group_name_Hall '-R 3'
_symmetry_space_group_name_H-M 'R -3 :H'
_audit_creation_method SHELXL-2014/7
_cell_angle_alpha 90
_cell_angle_beta 90
_cell_angle_gamma 120
_cell_formula_units_Z 6
_cell_length_a 5.0770(4)
_cell_length_b 5.0770(4)
_cell_length_c 13.9621(14)
_cell_measurement_reflns_used 50
_cell_measurement_temperature 298(2)
_cell_measurement_theta_max 19.42
_cell_measurement_theta_min 7.46
_cell_volume 311.67(5)
_computing_cell_refinement XSCANS
_computing_data_collection 'XSCANS (Bruker, 1997)'
_computing_data_reduction 'XPREP (Bruker, 1997)'
_computing_molecular_graphics
;
SHELXTL (Bruker, 1997) and CaRIne Crystallography (Boudias & Monceau, 1998)
;
_computing_publication_material SHELXTL
_computing_structure_refinement 'SHELXL-2014/7 (Sheldrick, 2015)'
_diffrn_ambient_temperature 298.0(10)
_diffrn_measured_fraction_theta_full 1.000
_diffrn_measured_fraction_theta_max 1.000
_diffrn_measurement_device_type 'Bruker P4'
_diffrn_measurement_method '2\q/\w scans'
_diffrn_radiation_monochromator graphite
_diffrn_radiation_source 'fine-focus sealed tube'
_diffrn_radiation_type MoK\a
_diffrn_radiation_wavelength 0.71073
_diffrn_reflns_av_R_equivalents 0.0268
_diffrn_reflns_limit_h_max 8
_diffrn_reflns_limit_h_min -8
_diffrn_reflns_limit_k_max 8
_diffrn_reflns_limit_k_min -8
_diffrn_reflns_limit_l_max 23
_diffrn_reflns_limit_l_min -23
_diffrn_reflns_number 2211
_diffrn_reflns_theta_full 25.242
_diffrn_reflns_theta_max 37.472
_diffrn_reflns_theta_min 4.379
_diffrn_standards_decay_% 2
_diffrn_standards_interval_count 97
_diffrn_standards_number 0
_exptl_absorpt_coefficient_mu 11.873
_exptl_absorpt_correction_T_max 0.489
_exptl_absorpt_correction_T_min 0.303
_exptl_absorpt_correction_type psi-scan
_exptl_absorpt_process_details 'XSCANS (Bruker, 1997)'
_exptl_crystal_colour metallic_silver
_exptl_crystal_density_diffrn 4.982
_exptl_crystal_density_method 'not measured'
_exptl_crystal_description prism
_exptl_crystal_F_000 444
_exptl_crystal_size_max 0.10
_exptl_crystal_size_mid 0.06
_exptl_crystal_size_min 0.06
_refine_diff_density_max 0.647
_refine_diff_density_min -1.185
_refine_ls_extinction_coef 0.0254(19)
_refine_ls_extinction_expression Fc^*^=kFc[1+0.001xFc^2^\l^3^/sin(2\q)]^-1/4^
_refine_ls_extinction_method 'SHELXL-2014/7 (Sheldrick, 2015)'
_refine_ls_goodness_of_fit_ref 1.114
_refine_ls_hydrogen_treatment undef
_refine_ls_matrix_type full
_refine_ls_number_constraints 0
_refine_ls_number_parameters 17
_refine_ls_number_reflns 373
_refine_ls_number_restraints 0
_refine_ls_restrained_S_all 1.114
_refine_ls_R_factor_all 0.0236
_refine_ls_R_factor_gt 0.0202
_refine_ls_shift/su_max 0.000
_refine_ls_shift/su_mean 0.000
_refine_ls_structure_factor_coef Fsqd
_refine_ls_weighting_details 'w=1/[\s^2^(Fo^2^)+(0.0301P)^2^+1.1564P] where P=(Fo^2^+2Fc^2^)/3'
_refine_ls_weighting_scheme calc
_refine_ls_wR_factor_gt 0.0565
_refine_ls_wR_factor_ref 0.0592
_reflns_number_gt 324
_reflns_number_total 373
_reflns_threshold_expression 'I > 2\s(I)'
_cod_data_source_file bp5080sup1.cif
_cod_data_source_block I
_cod_original_cell_volume 311.67(6)
_cod_database_code 2107479

loop_
_space_group_symop_operation_xyz
'x, y, z'
'-y, x-y, z'
'-x+y, -x, z'
'x+2/3, y+1/3, z+1/3'
'-y+2/3, x-y+1/3, z+1/3'
'-x+y+2/3, -x+1/3, z+1/3'
'x+1/3, y+2/3, z+2/3'
'-y+1/3, x-y+2/3, z+2/3'
'-x+y+1/3, -x+2/3, z+2/3'
'-x, -y, -z'
'y, -x+y, -z'
'x-y, x, -z'
'-x+2/3, -y+1/3, -z+1/3'
'y+2/3, -x+y+1/3, -z+1/3'
'x-y+2/3, x+1/3, -z+1/3'
'-x+1/3, -y+2/3, -z+2/3'
'y+1/3, -x+y+2/3, -z+2/3'
'x-y+1/3, x+2/3, -z+2/3'

loop_
_atom_site_type_symbol
_atom_site_label
_atom_site_fract_x
_atom_site_fract_y
_atom_site_fract_z
_atom_site_U_iso_or_equiv
_atom_site_adp_type
_atom_site_calc_flag
_atom_site_occupancy
Cr Cr1 0.0000 0.0000 0.35412(2) 0.00537(13) Uani d 1
Fe Fe2 0.0000 0.0000 0.14523(2) 0.00713(13) Uani d 1
O O1 0.2986(2) -0.0155(2) 0.25302(7) 0.00683(19) Uani d 1

loop_
_atom_site_aniso_label
_atom_site_aniso_U_11
_atom_site_aniso_U_22
_atom_site_aniso_U_33
_atom_site_aniso_U_12
_atom_site_aniso_U_13
_atom_site_aniso_U_23
Cr1 0.00548(15) 0.00548(15) 0.00513(18) 0.00274(7) 0.000 0.000
Fe2 0.00757(15) 0.00757(15) 0.00626(18) 0.00379(8) 0.000 0.000
O1 0.0075(4) 0.0076(4) 0.0063(4) 0.0044(3) 0.0010(3) 0.0010(3)

loop_
_atom_type_symbol
_atom_type_description
_atom_type_scat_dispersion_real
_atom_type_scat_dispersion_imag
_atom_type_scat_source
O O 0.0106 0.0060 'International Tables Vol C Tables 4.2.6.8 and 6.1.1.4'
Cr Cr 0.3209 0.6236 'International Tables Vol C Tables 4.2.6.8 and 6.1.1.4'
Fe Fe 0.3463 0.8444 'International Tables Vol C Tables 4.2.6.8 and 6.1.1.4'

loop_
_geom_angle_atom_site_label_1
_geom_angle_atom_site_label_2
_geom_angle_atom_site_label_3
_geom_angle_site_symmetry_1
_geom_angle_site_symmetry_3
_geom_angle
O1 Cr1 O1 18_445 17 102.31(4)
O1 Cr1 O1 18_445 16_545 102.30(4)
O1 Cr1 O1 17 16_545 102.30(4)
O1 Cr1 O1 18_445 3 83.51(4)
O1 Cr1 O1 17 3 162.57(4)
O1 Cr1 O1 16_545 3 92.31(6)
O1 Cr1 O1 18_445 2 92.31(6)
O1 Cr1 O1 17 2 83.51(4)
O1 Cr1 O1 16_545 2 162.57(4)
O1 Cr1 O1 3 2 79.82(4)
O1 Cr1 O1 18_445 . 162.57(4)
O1 Cr1 O1 17 . 92.31(6)
O1 Cr1 O1 16_545 . 83.51(4)
O1 Cr1 O1 3 . 79.82(4)
O1 Cr1 O1 2 . 79.82(4)
O1 Cr1 Fe2 18_445 . 115.93(3)
O1 Cr1 Fe2 17 . 115.93(3)
O1 Cr1 Fe2 16_545 . 115.93(3)
O1 Cr1 Fe2 3 . 47.80(3)
O1 Cr1 Fe2 2 . 47.80(3)
O1 Cr1 Fe2 . . 47.80(3)
O1 Fe2 O1 15_445 13 101.68(3)
O1 Fe2 O1 15_445 14_455 101.68(3)
O1 Fe2 O1 13 14_455 101.68(3)
O1 Fe2 O1 15_445 2 162.41(3)
O1 Fe2 O1 13 2 89.39(5)
O1 Fe2 O1 14_455 2 89.21(4)
O1 Fe2 O1 15_445 3 89.21(4)
O1 Fe2 O1 13 3 162.41(3)
O1 Fe2 O1 14_455 3 89.39(5)
O1 Fe2 O1 2 3 77.01(4)
O1 Fe2 O1 15_445 . 89.39(5)
O1 Fe2 O1 13 . 89.21(4)
O1 Fe2 O1 14_455 . 162.41(3)
O1 Fe2 O1 2 . 77.01(4)
O1 Fe2 O1 3 . 77.01(4)
O1 Fe2 Cr1 15_445 . 116.45(3)
O1 Fe2 Cr1 13 . 116.45(3)
O1 Fe2 Cr1 14_455 . 116.45(3)
O1 Fe2 Cr1 2 . 45.96(3)
O1 Fe2 Cr1 3 . 45.96(3)
O1 Fe2 Cr1 . . 45.96(3)
Cr1 O1 Fe2 16_545 13 119.94(5)
Cr1 O1 Cr1 16_545 . 96.49(4)
Fe2 O1 Cr1 13 . 129.23(5)
Cr1 O1 Fe2 16_545 . 134.33(5)
Fe2 O1 Fe2 13 . 90.79(4)
Cr1 O1 Fe2 . . 86.24(4)

loop_
_geom_bond_atom_site_label_1
_geom_bond_atom_site_label_2
_geom_bond_site_symmetry_2
_geom_bond_distance
Cr1 O1 18_445 1.9003(10)
Cr1 O1 17 1.9003(10)
Cr1 O1 16_545 1.9003(10)
Cr1 O1 3 2.1013(10)
Cr1 O1 2 2.1013(10)
Cr1 O1 . 2.1013(10)
Cr1 Fe2 . 2.9166(6)
Fe2 O1 15_445 2.0348(10)
Fe2 O1 13 2.0348(10)
Fe2 O1 14_455 2.0348(10)
Fe2 O1 2 2.1653(10)
Fe2 O1 3 2.1653(10)
Fe2 O1 . 2.1653(10)
O1 Cr1 16_545 1.9003(10)
O1 Fe2 13 2.0348(10)

_cod_database_fobs_code 2107479
